data_7124720
loop_
_publ_author_name
'Bentlohner, Manuel M.'
'Fischer, Christina'
'F\"assler, Thomas F'

_publ_section_title
;
 Synthesis and characterization of pristine closo-[Ge10](2.).
;
_journal_issue 63
_journal_name_full 'Chemical communications (Cambridge, England)'
_journal_page_first 9841
_journal_page_last 9843
_journal_paper_doi 10.1039/c6cc04143d
_journal_volume 52
_journal_year 2016
_chemical_formula_moiety '2(C18 H36 N2 O6 Rb), Ge10, 1.5(C2 H8 N2)'
_chemical_formula_sum 'C39 H84 Ge10 N7 O12 Rb2'
_chemical_formula_weight 1739.97
_chemical_properties_physical Air-sensitive,Moisture-sensitive,Oxygen-sensitive,Pyrophoric
_space_group_IT_number 2
_space_group_name_Hall '-P 1'
_space_group_name_H-M_alt 'P -1'
_symmetry_cell_setting triclinic
_symmetry_Int_Tables_number 2
_symmetry_space_group_name_Hall '-P 1'
_symmetry_space_group_name_H-M 'P -1'
_atom_sites_solution_hydrogens geom
_atom_sites_solution_primary direct
_atom_sites_solution_secondary difmap
_audit_creation_method SHELXL-97
_audit_update_record
;
2016-05-13 deposited with the CCDC.
2016-07-12 downloaded from the CCDC.
;
_cell_angle_alpha 85.907(2)
_cell_angle_beta 88.885(2)
_cell_angle_gamma 88.995(2)
_cell_formula_units_Z 2
_cell_length_a 10.8759(2)
_cell_length_b 13.4395(3)
_cell_length_c 21.2985(4)
_cell_measurement_reflns_used 14276
_cell_measurement_temperature 123(2)
_cell_measurement_theta_max 33.7021
_cell_measurement_theta_min 2.6202
_cell_volume 3104.20(11)
_computing_cell_refinement
; 
 CrysAlis RED, Oxford Diffraction Ltd.,
 Version 1.171.33.34d (release 27-02-2009 CrysAlis171 .NET)
 (compiled Feb 27 2009,15:38:38)
;
_computing_data_collection
; 
 CrysAlis CCD, Oxford Diffraction Ltd.,
 Version 1.171.33.34d (release 27-02-2009 CrysAlis171 .NET)
 (compiled Feb 27 2009,15:38:38)
;
_computing_data_reduction
; 
 CrysAlis RED, Oxford Diffraction Ltd.,
 Version 1.171.33.34d (release 27-02-2009 CrysAlis171 .NET)
 (compiled Feb 27 2009,15:38:38)
;
_computing_molecular_graphics 'DIAMOND (Brandenburg, 2012)'
_computing_structure_refinement 'SHELXL-97 (Sheldrick, 2008)'
_computing_structure_solution 'SHELXS-97 (Sheldrick, 2008)'
_diffrn_ambient_temperature 123(2)
_diffrn_detector_area_resol_mean 16.0238
_diffrn_measured_fraction_theta_full 0.948
_diffrn_measured_fraction_theta_max 0.948
_diffrn_measurement_device_type 'Oxford Xcalibur 3'
_diffrn_measurement_method '\w and \p scans'
_diffrn_radiation_monochromator graphite
_diffrn_radiation_source 'Enhance (Mo) X-ray Source'
_diffrn_radiation_type MoK\a
_diffrn_radiation_wavelength 0.71073
_diffrn_reflns_av_R_equivalents 0.0812
_diffrn_reflns_av_sigmaI/netI 0.1173
_diffrn_reflns_limit_h_max 13
_diffrn_reflns_limit_h_min -13
_diffrn_reflns_limit_k_max 16
_diffrn_reflns_limit_k_min -16
_diffrn_reflns_limit_l_max 26
_diffrn_reflns_limit_l_min -26
_diffrn_reflns_number 65291
_diffrn_reflns_theta_full 26.00
_diffrn_reflns_theta_max 26.00
_diffrn_reflns_theta_min 2.63
_diffrn_standards_decay_% 0
_diffrn_standards_interval_count 50
_diffrn_standards_number 2
_exptl_absorpt_coefficient_mu 6.380
_exptl_absorpt_correction_T_max 1
_exptl_absorpt_correction_T_min 0.69409
_exptl_absorpt_correction_type multi-scan
_exptl_absorpt_process_details
;
CrysAlis RED, Oxford Diffraction Ltd.,
Version 1.171.33.34d (release 27-02-2009 CrysAlis171 .NET)
(compiled Feb 27 2009,15:38:38)
Empirical absorption correction using spherical harmonics,
 implemented in SCALE3 ABSPACK scaling algorithm.
;
_exptl_crystal_colour purple
_exptl_crystal_density_diffrn 1.862
_exptl_crystal_density_method 'not measured'
_exptl_crystal_description pillar
_exptl_crystal_F_000 1714
_exptl_crystal_recrystallization_method 'Re-crystallisation from solvent'
_exptl_crystal_size_max 0.3
_exptl_crystal_size_mid 0.25
_exptl_crystal_size_min 0.05
_refine_diff_density_max 1.118
_refine_diff_density_min -0.870
_refine_diff_density_rms 0.143
_refine_ls_extinction_coef 0
_refine_ls_extinction_method none
_refine_ls_goodness_of_fit_ref 0.855
_refine_ls_hydrogen_treatment constr
_refine_ls_matrix_type full
_refine_ls_number_parameters 631
_refine_ls_number_reflns 11569
_refine_ls_number_restraints 6
_refine_ls_restrained_S_all 0.856
_refine_ls_R_factor_all 0.0954
_refine_ls_R_factor_gt 0.0407
_refine_ls_shift/su_max 0.001
_refine_ls_shift/su_mean 0.000
_refine_ls_structure_factor_coef Fsqd
_refine_ls_weighting_details 'calc w=1/[\s^2^(Fo^2^)+(0.0409P)^2^+0.0000P] where P=(Fo^2^+2Fc^2^)/3'
_refine_ls_weighting_scheme calc
_refine_ls_wR_factor_gt 0.0782
_refine_ls_wR_factor_ref 0.0908
_reflns_number_gt 6528
_reflns_number_total 11569
_reflns_threshold_expression >2sigma(I)
_cod_data_source_file c6cc04143d2.cif
_cod_data_source_block pmb152b
_cod_database_code 7124720
_solvent_exptl_crystal_recrystallization_method ethylenediamine/toluene

loop_
_symmetry_equiv_pos_as_xyz
'x, y, z'
'-x, -y, -z'

loop_
_atom_site_label
_atom_site_type_symbol
_atom_site_fract_x
_atom_site_fract_y
_atom_site_fract_z
_atom_site_U_iso_or_equiv
_atom_site_adp_type
_atom_site_occupancy
_atom_site_symmetry_multiplicity
_atom_site_calc_flag
_atom_site_refinement_flags
Ge1 Ge -0.09284(8) 0.07338(6) 0.17528(4) 0.0489(3) Uani 1 1 d .
Ge2 Ge -0.05528(7) 0.09707(6) 0.29287(4) 0.0363(2) Uani 1 1 d .
Ge3 Ge 0.12821(8) 0.03310(5) 0.21317(4) 0.0399(2) Uani 1 1 d .
Ge4 Ge 0.07313(8) 0.19014(6) 0.12431(4) 0.0388(2) Uani 1 1 d .
Ge5 Ge -0.11227(7) 0.25509(6) 0.20545(4) 0.0392(2) Uani 1 1 d .
Ge6 Ge -0.00079(8) 0.27724(6) 0.30771(4) 0.0399(2) Uani 1 1 d .
Ge7 Ge 0.17382(7) 0.12053(5) 0.31150(3) 0.0320(2) Uani 1 1 d .
Ge8 Ge 0.26293(7) 0.18718(6) 0.19294(4) 0.0399(2) Uani 1 1 d .
Ge9 Ge 0.09078(8) 0.34460(5) 0.18752(4) 0.0387(2) Uani 1 1 d .
Ge10 Ge 0.22885(8) 0.30524(6) 0.28415(4) 0.0420(2) Uani 1 1 d .
Rb1 Rb 0.62283(6) 0.68287(4) 0.39291(3) 0.01942(15) Uani 1 1 d .
N1 N 0.8800(5) 0.5961(4) 0.3967(2) 0.0287(14) Uani 1 1 d .
N2 N 0.3687(5) 0.7709(4) 0.3876(2) 0.0272(13) Uani 1 1 d .
O1 O 0.6556(4) 0.4705(3) 0.41985(19) 0.0255(11) Uani 1 1 d .
O2 O 0.4186(4) 0.5533(3) 0.3882(2) 0.0273(11) Uani 1 1 d .
O3 O 0.7919(4) 0.7509(3) 0.48018(19) 0.0251(11) Uani 1 1 d .
O4 O 0.5361(4) 0.8006(3) 0.4934(2) 0.0267(11) Uani 1 1 d .
O5 O 0.7911(4) 0.7263(3) 0.28636(19) 0.0245(11) Uani 1 1 d .
O6 O 0.5629(4) 0.8352(3) 0.29863(19) 0.0256(11) Uani 1 1 d .
C1 C 0.8736(7) 0.4914(5) 0.4204(3) 0.0360(19) Uani 1 1 d .
H1A H 0.8647 0.4887 0.4669 0.043 Uiso 1 1 calc R
H1B H 0.9526 0.4579 0.4103 0.043 Uiso 1 1 calc R
C2 C 0.7715(6) 0.4338(5) 0.3951(3) 0.0316(18) Uani 1 1 d .
H2A H 0.7725 0.4422 0.3486 0.038 Uiso 1 1 calc R
H2B H 0.7822 0.3620 0.4079 0.038 Uiso 1 1 calc R
C3 C 0.5557(6) 0.4118(4) 0.4003(3) 0.0258(16) Uani 1 1 d .
H3A H 0.5634 0.3430 0.4199 0.031 Uiso 1 1 calc R
H3B H 0.5596 0.4084 0.3541 0.031 Uiso 1 1 calc R
C4 C 0.4358(6) 0.4562(4) 0.4190(3) 0.0275(17) Uani 1 1 d .
H4A H 0.3684 0.4126 0.4079 0.033 Uiso 1 1 calc R
H4B H 0.4328 0.4610 0.4652 0.033 Uiso 1 1 calc R
C5 C 0.3001(6) 0.5932(5) 0.4000(3) 0.0317(18) Uani 1 1 d .
H5A H 0.2876 0.5978 0.4458 0.038 Uiso 1 1 calc R
H5B H 0.2374 0.5481 0.3853 0.038 Uiso 1 1 calc R
C6 C 0.2839(6) 0.6963(5) 0.3664(3) 0.0286(17) Uani 1 1 d .
H6A H 0.2966 0.6909 0.3206 0.034 Uiso 1 1 calc R
H6B H 0.1983 0.7199 0.3733 0.034 Uiso 1 1 calc R
C7 C 0.9536(6) 0.6513(5) 0.4388(3) 0.0324(18) Uani 1 1 d .
H7A H 0.9834 0.7126 0.4152 0.039 Uiso 1 1 calc R
H7B H 1.0267 0.6100 0.4512 0.039 Uiso 1 1 calc R
C8 C 0.8880(6) 0.6803(5) 0.4973(3) 0.0356(19) Uani 1 1 d .
H8A H 0.8526 0.6205 0.5203 0.043 Uiso 1 1 calc R
H8B H 0.9465 0.7103 0.5253 0.043 Uiso 1 1 calc R
C9 C 0.7394(7) 0.7942(5) 0.5340(3) 0.0327(19) Uani 1 1 d .
H9A H 0.8019 0.8345 0.5533 0.039 Uiso 1 1 calc R
H9B H 0.7136 0.7406 0.5655 0.039 Uiso 1 1 calc R
C10 C 0.6309(6) 0.8588(4) 0.5158(3) 0.0264(16) Uani 1 1 d .
H10A H 0.6003 0.8932 0.5528 0.032 Uiso 1 1 calc R
H10B H 0.6558 0.9102 0.4826 0.032 Uiso 1 1 calc R
C11 C 0.4282(6) 0.8591(5) 0.4817(3) 0.0301(17) Uani 1 1 d U
H11A H 0.4483 0.9182 0.4532 0.036 Uiso 1 1 calc R
H11B H 0.3954 0.8828 0.5218 0.036 Uiso 1 1 calc R
C12 C 0.3323(6) 0.7986(5) 0.4522(3) 0.0337(18) Uani 1 1 d .
H12A H 0.3178 0.7369 0.4795 0.040 Uiso 1 1 calc R
H12B H 0.2541 0.8374 0.4500 0.040 Uiso 1 1 calc R
C13 C 0.9327(6) 0.6041(5) 0.3324(3) 0.0334(18) Uani 1 1 d .
H13A H 0.8934 0.5544 0.3076 0.040 Uiso 1 1 calc R
H13B H 1.0216 0.5870 0.3345 0.040 Uiso 1 1 calc R
C14 C 0.9178(6) 0.7055(5) 0.2986(3) 0.0304(17) Uani 1 1 d .
H14A H 0.9504 0.7568 0.3247 0.036 Uiso 1 1 calc R
H14B H 0.9652 0.7079 0.2584 0.036 Uiso 1 1 calc R
C15 C 0.7723(6) 0.8256(4) 0.2614(3) 0.0246(16) Uani 1 1 d .
H15A H 0.8255 0.8388 0.2236 0.030 Uiso 1 1 calc R
H15B H 0.7943 0.8726 0.2930 0.030 Uiso 1 1 calc R
C16 C 0.6396(7) 0.8407(5) 0.2442(3) 0.0351(19) Uani 1 1 d .
H16A H 0.6286 0.9068 0.2212 0.042 Uiso 1 1 calc R
H16B H 0.6158 0.7891 0.2161 0.042 Uiso 1 1 calc R
C17 C 0.4359(6) 0.8493(4) 0.2844(3) 0.0269(17) Uani 1 1 d .
H17A H 0.4068 0.7918 0.2625 0.032 Uiso 1 1 calc R
H17B H 0.4249 0.9102 0.2559 0.032 Uiso 1 1 calc R
C18 C 0.3616(7) 0.8590(5) 0.3434(3) 0.0335(18) Uani 1 1 d .
H18A H 0.3904 0.9174 0.3645 0.040 Uiso 1 1 calc R
H18B H 0.2745 0.8718 0.3323 0.040 Uiso 1 1 calc R
Rb2 Rb 0.51329(6) 0.70193(4) 0.08210(3) 0.01922(15) Uani 1 1 d .
N3 N 0.2530(5) 0.7835(4) 0.0816(2) 0.0247(13) Uani 1 1 d .
N4 N 0.7724(5) 0.6210(4) 0.0823(2) 0.0218(12) Uani 1 1 d .
O7 O 0.3642(4) 0.6808(3) -0.02578(19) 0.0225(10) Uani 1 1 d .
O8 O 0.6229(4) 0.6383(3) -0.02993(19) 0.0278(11) Uani 1 1 d .
O9 O 0.4704(4) 0.9133(3) 0.06759(19) 0.0218(10) Uani 1 1 d .
O10 O 0.7134(4) 0.8361(3) 0.09553(19) 0.0228(10) Uani 1 1 d .
O11 O 0.3494(4) 0.6449(3) 0.18765(19) 0.0205(10) Uani 1 1 d .
O12 O 0.5796(4) 0.5431(3) 0.17237(19) 0.0227(10) Uani 1 1 d .
C19 C 0.1865(6) 0.7359(5) 0.0324(3) 0.0254(16) Uani 1 1 d .
H19A H 0.1057 0.7701 0.0266 0.030 Uiso 1 1 calc R
H19B H 0.1708 0.6657 0.0472 0.030 Uiso 1 1 calc R
C20 C 0.2526(6) 0.7373(5) -0.0307(3) 0.0265(17) Uani 1 1 d .
H20A H 0.1991 0.7090 -0.0617 0.032 Uiso 1 1 calc R
H20B H 0.2707 0.8070 -0.0457 0.032 Uiso 1 1 calc R
C21 C 0.4373(6) 0.6915(5) -0.0820(3) 0.0261(16) Uani 1 1 d .
H21A H 0.4695 0.7601 -0.0874 0.031 Uiso 1 1 calc R
H21B H 0.3860 0.6805 -0.1187 0.031 Uiso 1 1 calc R
C22 C 0.5412(6) 0.6184(5) -0.0789(3) 0.0315(18) Uani 1 1 d .
H22A H 0.5088 0.5501 -0.0710 0.038 Uiso 1 1 calc R
H22B H 0.5865 0.6218 -0.1197 0.038 Uiso 1 1 calc R
C23 C 0.7232(5) 0.5662(5) -0.0232(3) 0.0237(16) Uani 1 1 d .
H23A H 0.7598 0.5550 -0.0651 0.028 Uiso 1 1 calc R
H23B H 0.6920 0.5018 -0.0044 0.028 Uiso 1 1 calc R
C24 C 0.8187(6) 0.6042(5) 0.0179(3) 0.0300(17) Uani 1 1 d .
H24A H 0.8882 0.5557 0.0209 0.036 Uiso 1 1 calc R
H24B H 0.8503 0.6678 -0.0019 0.036 Uiso 1 1 calc R
C25 C 0.2515(6) 0.8938(4) 0.0680(3) 0.0252(16) Uani 1 1 d .
H25A H 0.1738 0.9218 0.0849 0.030 Uiso 1 1 calc R
H25B H 0.2533 0.9092 0.0219 0.030 Uiso 1 1 calc R
C26 C 0.3579(6) 0.9428(4) 0.0962(3) 0.0225(15) Uani 1 1 d .
H26A H 0.3477 1.0162 0.0902 0.027 Uiso 1 1 calc R
H26B H 0.3597 0.9242 0.1420 0.027 Uiso 1 1 calc R
C27 C 0.5730(6) 0.9725(4) 0.0824(3) 0.0274(17) Uani 1 1 d .
H27A H 0.5751 0.9776 0.1285 0.033 Uiso 1 1 calc R
H27B H 0.5625 1.0407 0.0622 0.033 Uiso 1 1 calc R
C28 C 0.6896(6) 0.9292(4) 0.0608(3) 0.0227(16) Uani 1 1 d .
H28A H 0.6855 0.9187 0.0153 0.027 Uiso 1 1 calc R
H28B H 0.7573 0.9757 0.0668 0.027 Uiso 1 1 calc R
C29 C 0.8369(6) 0.7979(4) 0.0822(3) 0.0279(17) Uani 1 1 d .
H29A H 0.8987 0.8406 0.1000 0.033 Uiso 1 1 calc R
H29B H 0.8514 0.7994 0.0361 0.033 Uiso 1 1 calc R
C30 C 0.8501(6) 0.6937(4) 0.1102(3) 0.0275(17) Uani 1 1 d .
H30A H 0.9372 0.6722 0.1058 0.033 Uiso 1 1 calc R
H30B H 0.8301 0.6931 0.1558 0.033 Uiso 1 1 calc R
C31 C 0.1974(6) 0.7594(4) 0.1440(3) 0.0254(16) Uani 1 1 d .
H31A H 0.1072 0.7688 0.1410 0.030 Uiso 1 1 calc R
H31B H 0.2271 0.8075 0.1732 0.030 Uiso 1 1 calc R
C32 C 0.2239(6) 0.6551(4) 0.1721(3) 0.0254(16) Uani 1 1 d .
H32A H 0.1721 0.6416 0.2104 0.030 Uiso 1 1 calc R
H32B H 0.2034 0.6061 0.1416 0.030 Uiso 1 1 calc R
C33 C 0.3775(6) 0.5483(4) 0.2168(3) 0.0281(17) Uani 1 1 d .
H33A H 0.3536 0.4965 0.1888 0.034 Uiso 1 1 calc R
H33B H 0.3297 0.5382 0.2567 0.034 Uiso 1 1 calc R
C34 C 0.5109(6) 0.5380(5) 0.2299(3) 0.0259(16) Uani 1 1 d .
H34A H 0.5361 0.5920 0.2560 0.031 Uiso 1 1 calc R
H34B H 0.5275 0.4733 0.2537 0.031 Uiso 1 1 calc R
C35 C 0.7075(6) 0.5261(5) 0.1826(3) 0.0272(17) Uani 1 1 d .
H35A H 0.7202 0.4616 0.2073 0.033 Uiso 1 1 calc R
H35B H 0.7401 0.5796 0.2070 0.033 Uiso 1 1 calc R
C36 C 0.7754(7) 0.5246(4) 0.1198(3) 0.0321(18) Uani 1 1 d .
H36A H 0.8623 0.5048 0.1275 0.038 Uiso 1 1 calc R
H36B H 0.7388 0.4734 0.0951 0.038 Uiso 1 1 calc R
N5 N 0.6245(5) 0.0311(4) 0.3625(3) 0.0361(15) Uani 1 1 d .
H6C H 0.7101 0.0403 0.3701 0.054 Uiso 1 1 d R
H6D H 0.5764 0.0503 0.3981 0.054 Uiso 1 1 d R
C37 C 0.5864(7) 0.2017(5) 0.3186(4) 0.040(2) Uani 1 1 d .
H37A H 0.5199 0.2132 0.3498 0.048 Uiso 1 1 calc R
H37B H 0.6651 0.2164 0.3383 0.048 Uiso 1 1 calc R
C38 C 0.5877(7) 0.0942(5) 0.3064(3) 0.0380(19) Uani 1 1 d .
H38A H 0.5047 0.0752 0.2937 0.046 Uiso 1 1 calc R
H38B H 0.6458 0.0828 0.2712 0.046 Uiso 1 1 calc R
N6 N 0.5693(6) 0.2725(4) 0.2652(3) 0.0500(18) Uani 1 1 d .
H5C H 0.6418 0.2720 0.2387 0.075 Uiso 1 1 d R
H5D H 0.4999 0.2531 0.2420 0.075 Uiso 1 1 d R
N7 N 0.0085(6) -0.0927(4) 0.4369(3) 0.0485(18) Uani 1 1 d .
H7C H -0.0631 -0.1320 0.4468 0.073 Uiso 1 1 d R
H7D H -0.0098 -0.0431 0.4036 0.073 Uiso 1 1 d R
C39 C 0.0430(7) -0.0432(5) 0.4922(4) 0.040(2) Uani 1 1 d .
H39A H 0.1273 -0.0174 0.4855 0.049 Uiso 1 1 calc R
H39B H 0.0446 -0.0929 0.5288 0.049 Uiso 1 1 calc R

loop_
_atom_site_aniso_label
_atom_site_aniso_U_11
_atom_site_aniso_U_22
_atom_site_aniso_U_33
_atom_site_aniso_U_23
_atom_site_aniso_U_13
_atom_site_aniso_U_12
Ge1 0.0617(6) 0.0460(5) 0.0407(5) -0.0046(4) -0.0195(5) -0.0222(5)
Ge2 0.0391(5) 0.0390(5) 0.0303(5) 0.0033(4) 0.0011(4) -0.0090(4)
Ge3 0.0630(6) 0.0268(4) 0.0312(5) -0.0135(4) -0.0062(4) 0.0105(4)
Ge4 0.0483(6) 0.0487(5) 0.0193(4) -0.0012(4) -0.0028(4) -0.0033(4)
Ge5 0.0309(5) 0.0435(5) 0.0423(5) 0.0039(4) -0.0074(4) 0.0055(4)
Ge6 0.0513(6) 0.0357(5) 0.0341(5) -0.0154(4) 0.0050(4) 0.0080(4)
Ge7 0.0434(5) 0.0287(4) 0.0246(4) -0.0046(3) -0.0113(4) 0.0032(4)
Ge8 0.0288(5) 0.0552(5) 0.0358(5) -0.0058(4) 0.0052(4) 0.0014(4)
Ge9 0.0476(6) 0.0269(4) 0.0409(5) 0.0060(4) -0.0063(4) -0.0050(4)
Ge10 0.0514(6) 0.0364(5) 0.0395(5) -0.0061(4) -0.0115(4) -0.0133(4)
Rb1 0.0247(4) 0.0176(3) 0.0164(3) -0.0041(3) -0.0015(3) 0.0003(3)
N1 0.031(4) 0.033(3) 0.023(3) -0.007(3) 0.000(3) -0.002(3)
N2 0.035(4) 0.026(3) 0.022(3) -0.004(3) 0.004(3) 0.003(3)
O1 0.033(3) 0.021(2) 0.023(3) -0.0073(19) -0.002(2) -0.001(2)
O2 0.031(3) 0.020(2) 0.031(3) -0.001(2) 0.003(2) -0.003(2)
O3 0.026(3) 0.028(2) 0.022(3) -0.007(2) -0.008(2) 0.009(2)
O4 0.032(3) 0.023(2) 0.026(3) -0.008(2) -0.001(2) 0.001(2)
O5 0.028(3) 0.018(2) 0.026(3) 0.0018(19) -0.001(2) 0.003(2)
O6 0.033(3) 0.026(2) 0.018(3) -0.001(2) -0.003(2) 0.006(2)
C1 0.056(5) 0.022(4) 0.030(4) -0.002(3) 0.001(4) 0.004(4)
C2 0.044(5) 0.018(4) 0.032(4) -0.004(3) 0.004(4) 0.015(3)
C3 0.038(5) 0.021(4) 0.019(4) -0.002(3) -0.007(3) -0.002(3)
C4 0.032(4) 0.023(4) 0.027(4) -0.003(3) 0.001(3) -0.005(3)
C5 0.015(4) 0.039(4) 0.042(5) -0.012(4) 0.002(3) 0.002(3)
C6 0.021(4) 0.031(4) 0.033(4) 0.002(3) -0.004(3) 0.007(3)
C7 0.029(4) 0.042(4) 0.026(4) 0.004(3) -0.017(3) 0.001(3)
C8 0.041(5) 0.043(4) 0.025(4) -0.009(3) -0.005(4) -0.014(4)
C9 0.063(6) 0.025(4) 0.011(4) -0.007(3) 0.005(3) -0.011(4)
C10 0.041(5) 0.018(3) 0.021(4) -0.003(3) -0.004(3) 0.008(3)
C11 0.023(3) 0.036(3) 0.032(3) -0.006(3) -0.005(3) 0.019(3)
C12 0.022(4) 0.047(5) 0.031(4) -0.003(4) 0.001(3) 0.015(4)
C13 0.029(4) 0.041(4) 0.030(4) -0.009(3) 0.010(3) -0.002(4)
C14 0.024(4) 0.042(4) 0.024(4) -0.001(3) 0.002(3) -0.003(4)
C15 0.021(4) 0.023(4) 0.029(4) 0.000(3) 0.003(3) 0.008(3)
C16 0.067(6) 0.020(4) 0.017(4) 0.002(3) 0.005(4) 0.001(4)
C17 0.036(5) 0.015(3) 0.030(4) -0.003(3) -0.009(3) 0.012(3)
C18 0.046(5) 0.027(4) 0.028(4) -0.007(3) -0.002(4) -0.001(4)
Rb2 0.0248(4) 0.0180(3) 0.0153(3) -0.0039(3) -0.0015(3) -0.0017(3)
N3 0.035(4) 0.021(3) 0.018(3) -0.003(2) -0.006(3) -0.007(3)
N4 0.024(3) 0.022(3) 0.020(3) -0.006(2) 0.005(2) -0.007(2)
O7 0.025(3) 0.026(2) 0.016(2) -0.0029(19) -0.004(2) -0.001(2)
O8 0.039(3) 0.025(2) 0.021(3) -0.011(2) 0.001(2) -0.008(2)
O9 0.021(3) 0.020(2) 0.025(3) -0.0070(19) -0.004(2) 0.000(2)
O10 0.029(3) 0.016(2) 0.023(3) -0.0002(19) 0.000(2) -0.002(2)
O11 0.019(3) 0.018(2) 0.024(3) 0.0013(19) -0.002(2) 0.003(2)
O12 0.029(3) 0.020(2) 0.018(2) 0.0017(19) -0.004(2) 0.003(2)
C19 0.027(4) 0.023(4) 0.026(4) -0.001(3) -0.004(3) 0.008(3)
C20 0.025(4) 0.024(4) 0.030(4) -0.002(3) -0.010(3) 0.006(3)
C21 0.034(4) 0.027(4) 0.017(4) -0.003(3) -0.006(3) -0.003(3)
C22 0.042(5) 0.036(4) 0.017(4) -0.010(3) 0.005(3) -0.016(4)
C23 0.014(4) 0.028(4) 0.030(4) -0.008(3) 0.004(3) 0.011(3)
C24 0.026(4) 0.032(4) 0.033(4) -0.010(3) 0.008(3) -0.006(3)
C25 0.027(4) 0.026(4) 0.023(4) -0.007(3) -0.002(3) 0.004(3)
C26 0.026(4) 0.018(3) 0.024(4) -0.004(3) 0.003(3) 0.008(3)
C27 0.048(5) 0.017(3) 0.018(4) -0.001(3) -0.010(3) -0.002(3)
C28 0.028(4) 0.014(3) 0.026(4) 0.001(3) -0.005(3) 0.003(3)
C29 0.030(5) 0.025(4) 0.029(4) -0.002(3) 0.004(3) -0.005(3)
C30 0.022(4) 0.028(4) 0.033(4) -0.007(3) -0.002(3) 0.001(3)
C31 0.024(4) 0.030(4) 0.023(4) -0.009(3) 0.005(3) -0.003(3)
C32 0.025(4) 0.026(4) 0.024(4) 0.000(3) 0.006(3) -0.006(3)
C33 0.045(5) 0.016(4) 0.023(4) -0.001(3) 0.010(3) -0.004(3)
C34 0.039(5) 0.023(4) 0.016(4) -0.001(3) -0.005(3) 0.005(3)
C35 0.029(5) 0.025(4) 0.026(4) 0.006(3) -0.011(3) 0.001(3)
C36 0.051(5) 0.016(4) 0.029(4) -0.001(3) 0.001(4) 0.001(3)
N5 0.039(4) 0.040(4) 0.030(4) -0.011(3) 0.010(3) -0.001(3)
C37 0.029(5) 0.039(5) 0.053(5) -0.013(4) 0.007(4) -0.005(4)
C38 0.048(5) 0.034(4) 0.033(5) -0.011(3) -0.002(4) -0.008(4)
N6 0.054(5) 0.044(4) 0.052(5) -0.002(3) 0.001(4) -0.007(3)
N7 0.065(5) 0.029(3) 0.050(4) 0.004(3) 0.010(4) -0.005(3)
C39 0.039(5) 0.031(4) 0.051(5) 0.000(4) 0.006(4) 0.002(3)

loop_
_atom_type_symbol
_atom_type_description
_atom_type_scat_dispersion_real
_atom_type_scat_dispersion_imag
_atom_type_scat_source
C C 0.0033 0.0016 'International Tables Vol C Tables 4.2.6.8 and 6.1.1.4'
H H 0.0000 0.0000 'International Tables Vol C Tables 4.2.6.8 and 6.1.1.4'
N N 0.0061 0.0033 'International Tables Vol C Tables 4.2.6.8 and 6.1.1.4'
O O 0.0106 0.0060 'International Tables Vol C Tables 4.2.6.8 and 6.1.1.4'
Rb Rb -0.9393 2.9676 'International Tables Vol C Tables 4.2.6.8 and 6.1.1.4'
Ge Ge 0.1547 1.8001 'International Tables Vol C Tables 4.2.6.8 and 6.1.1.4'

loop_
_geom_angle_atom_site_label_1
_geom_angle_atom_site_label_2
_geom_angle_atom_site_label_3
_geom_angle
_geom_angle_site_symmetry_1
_geom_angle_site_symmetry_3
Ge5 Ge1 Ge4 65.72(3) . .
Ge5 Ge1 Ge3 99.19(3) . .
Ge4 Ge1 Ge3 65.49(3) . .
Ge5 Ge1 Ge2 65.49(3) . .
Ge4 Ge1 Ge2 99.68(3) . .
Ge3 Ge1 Ge2 64.47(3) . .
Ge6 Ge2 Ge7 66.76(3) . .
Ge6 Ge2 Ge1 110.40(4) . .
Ge7 Ge2 Ge1 110.49(4) . .
Ge6 Ge2 Ge3 103.83(4) . .
Ge7 Ge2 Ge3 56.77(3) . .
Ge1 Ge2 Ge3 57.74(3) . .
Ge6 Ge2 Ge5 56.89(3) . .
Ge7 Ge2 Ge5 102.95(3) . .
Ge1 Ge2 Ge5 57.00(3) . .
Ge3 Ge2 Ge5 90.10(3) . .
Ge7 Ge3 Ge8 66.09(3) . .
Ge7 Ge3 Ge1 111.32(4) . .
Ge8 Ge3 Ge1 109.98(4) . .
Ge7 Ge3 Ge2 57.61(3) . .
Ge8 Ge3 Ge2 103.36(3) . .
Ge1 Ge3 Ge2 57.79(3) . .
Ge7 Ge3 Ge4 103.55(3) . .
Ge8 Ge3 Ge4 56.61(3) . .
Ge1 Ge3 Ge4 57.21(3) . .
Ge2 Ge3 Ge4 90.69(3) . .
Ge8 Ge4 Ge9 66.31(3) . .
Ge8 Ge4 Ge1 110.49(4) . .
Ge9 Ge4 Ge1 109.81(4) . .
Ge8 Ge4 Ge3 57.08(3) . .
Ge9 Ge4 Ge3 102.91(3) . .
Ge1 Ge4 Ge3 57.30(3) . .
Ge8 Ge4 Ge5 102.46(4) . .
Ge9 Ge4 Ge5 56.38(3) . .
Ge1 Ge4 Ge5 56.95(3) . .
Ge3 Ge4 Ge5 89.21(3) . .
Ge9 Ge5 Ge6 67.29(3) . .
Ge9 Ge5 Ge1 110.90(4) . .
Ge6 Ge5 Ge1 110.70(4) . .
Ge9 Ge5 Ge2 103.63(3) . .
Ge6 Ge5 Ge2 56.69(3) . .
Ge1 Ge5 Ge2 57.51(3) . .
Ge9 Ge5 Ge4 57.17(3) . .
Ge6 Ge5 Ge4 103.89(4) . .
Ge1 Ge5 Ge4 57.33(3) . .
Ge2 Ge5 Ge4 90.00(3) . .
Ge2 Ge6 Ge5 66.42(3) . .
Ge2 Ge6 Ge10 110.36(4) . .
Ge5 Ge6 Ge10 109.72(4) . .
Ge2 Ge6 Ge7 56.84(3) . .
Ge5 Ge6 Ge7 102.68(3) . .
Ge10 Ge6 Ge7 57.32(3) . .
Ge2 Ge6 Ge9 102.70(3) . .
Ge5 Ge6 Ge9 56.20(3) . .
Ge10 Ge6 Ge9 57.21(3) . .
Ge7 Ge6 Ge9 89.51(3) . .
Ge3 Ge7 Ge2 65.62(3) . .
Ge3 Ge7 Ge10 111.17(4) . .
Ge2 Ge7 Ge10 109.30(4) . .
Ge3 Ge7 Ge8 57.46(3) . .
Ge2 Ge7 Ge8 102.94(3) . .
Ge10 Ge7 Ge8 58.09(3) . .
Ge3 Ge7 Ge6 102.76(3) . .
Ge2 Ge7 Ge6 56.39(3) . .
Ge10 Ge7 Ge6 56.63(3) . .
Ge8 Ge7 Ge6 90.27(3) . .
Ge4 Ge8 Ge3 66.31(3) . .
Ge4 Ge8 Ge10 110.17(4) . .
Ge3 Ge8 Ge10 109.45(4) . .
Ge4 Ge8 Ge7 103.60(4) . .
Ge3 Ge8 Ge7 56.45(3) . .
Ge10 Ge8 Ge7 57.24(3) . .
Ge4 Ge8 Ge9 57.10(3) . .
Ge3 Ge8 Ge9 102.92(4) . .
Ge10 Ge8 Ge9 57.08(3) . .
Ge7 Ge8 Ge9 90.59(3) . .
Ge5 Ge9 Ge4 66.44(3) . .
Ge5 Ge9 Ge10 109.27(4) . .
Ge4 Ge9 Ge10 110.39(4) . .
Ge5 Ge9 Ge8 102.68(3) . .
Ge4 Ge9 Ge8 56.59(3) . .
Ge10 Ge9 Ge8 57.83(3) . .
Ge5 Ge9 Ge6 56.51(3) . .
Ge4 Ge9 Ge6 102.87(3) . .
Ge10 Ge9 Ge6 56.42(3) . .
Ge8 Ge9 Ge6 89.63(3) . .
Ge6 Ge10 Ge7 66.05(3) . .
Ge6 Ge10 Ge9 66.37(3) . .
Ge7 Ge10 Ge9 99.97(3) . .
Ge6 Ge10 Ge8 99.82(3) . .
Ge7 Ge10 Ge8 64.67(3) . .
Ge9 Ge10 Ge8 65.09(3) . .
O6 Rb1 O3 111.45(12) . .
O6 Rb1 O2 101.77(12) . .
O3 Rb1 O2 140.57(13) . .
O6 Rb1 O4 92.81(12) . .
O3 Rb1 O4 59.91(12) . .
O2 Rb1 O4 98.91(12) . .
O6 Rb1 O1 144.90(12) . .
O3 Rb1 O1 98.97(12) . .
O2 Rb1 O1 59.81(12) . .
O4 Rb1 O1 118.16(12) . .
O6 Rb1 O5 59.89(12) . .
O3 Rb1 O5 92.45(12) . .
O2 Rb1 O5 123.18(12) . .
O4 Rb1 O5 132.27(11) . .
O1 Rb1 O5 103.12(12) . .
O6 Rb1 N2 59.86(13) . .
O3 Rb1 N2 119.37(13) . .
O2 Rb1 N2 60.92(13) . .
O4 Rb1 N2 60.91(13) . .
O1 Rb1 N2 119.43(13) . .
O5 Rb1 N2 118.61(13) . .
O6 Rb1 N1 119.33(14) . .
O3 Rb1 N1 60.78(13) . .
O2 Rb1 N1 119.55(13) . .
O4 Rb1 N1 119.42(13) . .
O1 Rb1 N1 61.18(13) . .
O5 Rb1 N1 60.59(13) . .
N2 Rb1 N1 179.19(15) . .
O6 Rb1 C15 41.08(13) . .
O3 Rb1 C15 91.91(13) . .
O2 Rb1 C15 127.48(13) . .
O4 Rb1 C15 114.60(13) . .
O1 Rb1 C15 124.17(13) . .
O5 Rb1 C15 21.34(11) . .
N2 Rb1 C15 100.94(14) . .
N1 Rb1 C15 78.25(14) . .
O6 Rb1 C10 92.71(13) . .
O3 Rb1 C10 41.01(13) . .
O2 Rb1 C10 119.45(14) . .
O4 Rb1 C10 21.11(13) . .
O1 Rb1 C10 122.19(13) . .
O5 Rb1 C10 114.98(13) . .
N2 Rb1 C10 78.37(14) . .
N1 Rb1 C10 101.79(14) . .
C15 Rb1 C10 101.33(14) . .
O6 Rb1 C8 125.93(14) . .
O3 Rb1 C8 20.88(13) . .
O2 Rb1 C8 132.12(14) . .
O4 Rb1 C8 76.96(14) . .
O1 Rb1 C8 79.95(14) . .
O5 Rb1 C8 88.45(14) . .
N2 Rb1 C8 137.86(15) . .
N1 Rb1 C8 42.46(15) . .
C15 Rb1 C8 95.51(15) . .
C10 Rb1 C8 60.38(15) . .
O6 Rb1 C16 20.12(13) . .
O3 Rb1 C16 109.89(14) . .
O2 Rb1 C16 108.59(14) . .
O4 Rb1 C16 109.73(13) . .
O1 Rb1 C16 131.75(13) . .
O5 Rb1 C16 40.13(13) . .
N2 Rb1 C16 78.74(15) . .
N1 Rb1 C16 100.45(16) . .
C15 Rb1 C16 23.62(14) . .
C10 Rb1 C16 104.53(14) . .
C8 Rb1 C16 117.75(16) . .
C1 N1 C7 109.7(5) . .
C1 N1 C13 110.4(5) . .
C7 N1 C13 110.5(5) . .
C1 N1 Rb1 108.5(4) . .
C7 N1 Rb1 109.2(4) . .
C13 N1 Rb1 108.5(4) . .
C18 N2 C6 107.9(5) . .
C18 N2 C12 109.7(5) . .
C6 N2 C12 110.2(5) . .
C18 N2 Rb1 111.9(4) . .
C6 N2 Rb1 109.1(4) . .
C12 N2 Rb1 108.1(4) . .
C3 O1 C2 110.3(5) . .
C3 O1 Rb1 114.3(3) . .
C2 O1 Rb1 112.3(3) . .
C5 O2 C4 112.1(5) . .
C5 O2 Rb1 117.8(3) . .
C4 O2 Rb1 115.2(3) . .
C9 O3 C8 111.6(5) . .
C9 O3 Rb1 116.2(4) . .
C8 O3 Rb1 114.1(3) . .
C10 O4 C11 111.0(4) . .
C10 O4 Rb1 111.7(3) . .
C11 O4 Rb1 116.5(3) . .
C15 O5 C14 111.6(5) . .
C15 O5 Rb1 109.9(3) . .
C14 O5 Rb1 115.2(3) . .
C16 O6 C17 112.6(5) . .
C16 O6 Rb1 116.1(3) . .
C17 O6 Rb1 116.9(3) . .
N1 C1 C2 115.4(6) . .
N1 C1 Rb1 49.7(3) . .
C2 C1 Rb1 76.4(4) . .
N1 C1 H1A 108.4 . .
C2 C1 H1A 108.4 . .
Rb1 C1 H1A 94.3 . .
N1 C1 H1B 108.4 . .
C2 C1 H1B 108.4 . .
Rb1 C1 H1B 154.1 . .
H1A C1 H1B 107.5 . .
O1 C2 C1 108.7(5) . .
O1 C2 Rb1 46.4(2) . .
C1 C2 Rb1 80.4(4) . .
O1 C2 H2A 109.9 . .
C1 C2 H2A 109.9 . .
Rb1 C2 H2A 86.9 . .
O1 C2 H2B 109.9 . .
C1 C2 H2B 109.9 . .
Rb1 C2 H2B 156.1 . .
H2A C2 H2B 108.3 . .
O1 C3 C4 110.5(5) . .
O1 C3 Rb1 45.0(3) . .
C4 C3 Rb1 77.5(3) . .
O1 C3 H3A 109.5 . .
C4 C3 H3A 109.5 . .
Rb1 C3 H3A 152.2 . .
O1 C3 H3B 109.5 . .
C4 C3 H3B 109.5 . .
Rb1 C3 H3B 93.8 . .
H3A C3 H3B 108.1 . .
O2 C4 C3 110.8(5) . .
C3 C4 Rb1 79.4(3) . .
O2 C4 H4A 109.5 . .
C3 C4 H4A 109.5 . .
Rb1 C4 H4A 152.2 . .
O2 C4 H4B 109.5 . .
C3 C4 H4B 109.5 . .
Rb1 C4 H4B 92.6 . .
H4A C4 H4B 108.1 . .
O2 C5 C6 111.1(5) . .
C6 C5 Rb1 78.7(3) . .
O2 C5 H5A 109.4 . .
C6 C5 H5A 109.4 . .
Rb1 C5 H5A 96.2 . .
O2 C5 H5B 109.4 . .
C6 C5 H5B 109.4 . .
Rb1 C5 H5B 149.2 . .
H5A C5 H5B 108.0 . .
N2 C6 C5 113.7(5) . .
N2 C6 Rb1 49.0(3) . .
C5 C6 Rb1 77.8(3) . .
N2 C6 H6A 108.8 . .
C5 C6 H6A 108.8 . .
Rb1 C6 H6A 91.4 . .
N2 C6 H6B 108.8 . .
C5 C6 H6B 108.8 . .
Rb1 C6 H6B 155.6 . .
H6A C6 H6B 107.7 . .
N1 C7 C8 115.1(6) . .
N1 C7 H7A 108.5 . .
C8 C7 H7A 108.5 . .
N1 C7 H7B 108.5 . .
C8 C7 H7B 108.5 . .
H7A C7 H7B 107.5 . .
O3 C8 C7 108.9(5) . .
O3 C8 Rb1 45.0(3) . .
C7 C8 Rb1 81.4(4) . .
O3 C8 H8A 109.9 . .
C7 C8 H8A 109.9 . .
Rb1 C8 H8A 87.6 . .
O3 C8 H8B 109.9 . .
C7 C8 H8B 109.9 . .
Rb1 C8 H8B 154.7 . .
H8A C8 H8B 108.3 . .
O3 C9 C10 110.5(5) . .
C10 C9 Rb1 76.4(3) . .
O3 C9 H9A 109.5 . .
C10 C9 H9A 109.5 . .
Rb1 C9 H9A 149.1 . .
O3 C9 H9B 109.5 . .
C10 C9 H9B 109.5 . .
Rb1 C9 H9B 97.5 . .
H9A C9 H9B 108.1 . .
O4 C10 C9 110.3(5) . .
O4 C10 Rb1 47.2(3) . .
C9 C10 Rb1 80.2(3) . .
O4 C10 H10A 109.6 . .
C9 C10 H10A 109.6 . .
Rb1 C10 H10A 156.4 . .
O4 C10 H10B 109.6 . .
C9 C10 H10B 109.6 . .
Rb1 C10 H10B 87.5 . .
H10A C10 H10B 108.1 . .
O4 C11 C12 110.3(5) . .
C12 C11 Rb1 78.2(4) . .
O4 C11 H11A 109.6 . .
C12 C11 H11A 109.6 . .
Rb1 C11 H11A 94.4 . .
O4 C11 H11B 109.6 . .
C12 C11 H11B 109.6 . .
Rb1 C11 H11B 151.0 . .
H11A C11 H11B 108.1 . .
N2 C12 C11 112.9(6) . .
N2 C12 Rb1 49.5(3) . .
C11 C12 Rb1 78.5(3) . .
N2 C12 H12A 109.0 . .
C11 C12 H12A 109.0 . .
Rb1 C12 H12A 89.0 . .
N2 C12 H12B 109.0 . .
C11 C12 H12B 109.0 . .
Rb1 C12 H12B 157.2 . .
H12A C12 H12B 107.8 . .
N1 C13 C14 114.3(5) . .
N1 C13 Rb1 49.7(3) . .
C14 C13 Rb1 78.8(4) . .
N1 C13 H13A 108.7 . .
C14 C13 H13A 108.7 . .
Rb1 C13 H13A 89.9 . .
N1 C13 H13B 108.7 . .
C14 C13 H13B 108.7 . .
Rb1 C13 H13B 156.7 . .
H13A C13 H13B 107.6 . .
O5 C14 C13 110.2(5) . .
O5 C14 H14A 109.6 . .
C13 C14 H14A 109.6 . .
O5 C14 H14B 109.6 . .
C13 C14 H14B 109.6 . .
H14A C14 H14B 108.1 . .
O5 C15 C16 109.3(5) . .
O5 C15 Rb1 48.8(3) . .
C16 C15 Rb1 79.5(3) . .
O5 C15 H15A 109.8 . .
C16 C15 H15A 109.8 . .
Rb1 C15 H15A 158.4 . .
O5 C15 H15B 109.8 . .
C16 C15 H15B 109.8 . .
Rb1 C15 H15B 85.5 . .
H15A C15 H15B 108.3 . .
O6 C16 C15 110.8(5) . .
C15 C16 Rb1 76.8(3) . .
O6 C16 H16A 109.5 . .
C15 C16 H16A 109.5 . .
Rb1 C16 H16A 149.5 . .
O6 C16 H16B 109.5 . .
C15 C16 H16B 109.5 . .
Rb1 C16 H16B 97.0 . .
H16A C16 H16B 108.1 . .
O6 C17 C18 110.3(5) . .
C18 C17 Rb1 81.2(4) . .
O6 C17 H17A 109.6 . .
C18 C17 H17A 109.6 . .
Rb1 C17 H17A 91.4 . .
O6 C17 H17B 109.6 . .
C18 C17 H17B 109.6 . .
Rb1 C17 H17B 151.8 . .
H17A C17 H17B 108.1 . .
N2 C18 C17 113.6(5) . .
N2 C18 H18A 108.9 . .
C17 C18 H18A 108.9 . .
N2 C18 H18B 108.9 . .
C17 C18 H18B 108.9 . .
H18A C18 H18B 107.7 . .
O8 Rb2 O12 102.14(12) . .
O8 Rb2 O9 108.96(12) . .
O12 Rb2 O9 142.71(12) . .
O8 Rb2 O7 60.30(12) . .
O12 Rb2 O7 124.95(11) . .
O9 Rb2 O7 88.95(11) . .
O8 Rb2 O10 90.30(12) . .
O12 Rb2 O10 100.46(12) . .
O9 Rb2 O10 60.14(11) . .
O7 Rb2 O10 128.66(11) . .
O8 Rb2 O11 144.48(11) . .
O12 Rb2 O11 59.31(11) . .
O9 Rb2 O11 101.49(11) . .
O7 Rb2 O11 103.43(12) . .
O10 Rb2 O11 121.22(11) . .
O8 Rb2 N4 59.79(13) . .
O12 Rb2 N4 60.75(13) . .
O9 Rb2 N4 119.58(12) . .
O7 Rb2 N4 119.14(13) . .
O10 Rb2 N4 60.84(12) . .
O11 Rb2 N4 118.99(12) . .
O8 Rb2 N3 120.09(13) . .
O12 Rb2 N3 119.38(13) . .
O9 Rb2 N3 60.36(12) . .
O7 Rb2 N3 60.76(13) . .
O10 Rb2 N3 119.12(12) . .
O11 Rb2 N3 61.15(12) . .
N4 Rb2 N3 179.86(15) . .
O8 Rb2 C21 41.40(13) . .
O12 Rb2 C21 129.26(13) . .
O9 Rb2 C21 88.02(13) . .
O7 Rb2 C21 21.65(12) . .
O10 Rb2 C21 110.71(13) . .
O11 Rb2 C21 124.78(13) . .
N4 Rb2 C21 101.15(14) . .
N3 Rb2 C21 78.73(14) . .
O8 Rb2 C28 88.88(13) . .
O12 Rb2 C28 121.88(13) . .
O9 Rb2 C28 41.25(12) . .
O7 Rb2 C28 110.16(13) . .
O10 Rb2 C28 21.70(12) . .
O11 Rb2 C28 126.52(13) . .
N4 Rb2 C28 78.33(13) . .
N3 Rb2 C28 101.60(13) . .
C21 Rb2 C28 95.93(14) . .
O8 Rb2 C26 124.77(13) . .
O12 Rb2 C26 132.83(13) . .
O9 Rb2 C26 21.01(12) . .
O7 Rb2 C26 86.85(13) . .
O10 Rb2 C26 76.71(13) . .
O11 Rb2 C26 81.66(12) . .
N4 Rb2 C26 137.56(13) . .
N3 Rb2 C26 42.41(13) . .
C21 Rb2 C26 93.67(14) . .
C28 Rb2 C26 60.59(14) . .
O8 Rb2 C22 20.27(13) . .
O12 Rb2 C22 110.35(13) . .
O9 Rb2 C22 105.86(13) . .
O7 Rb2 C22 40.23(13) . .
O10 Rb2 C22 106.32(13) . .
O11 Rb2 C22 132.26(13) . .
N4 Rb2 C22 79.18(14) . .
N3 Rb2 C22 100.72(14) . .
C21 Rb2 C22 23.41(13) . .
C28 Rb2 C22 99.27(14) . .
C26 Rb2 C22 115.61(15) . .
C31 N3 C19 111.2(5) . .
C31 N3 C25 109.2(5) . .
C19 N3 C25 109.8(5) . .
C31 N3 Rb2 108.1(3) . .
C19 N3 Rb2 107.7(4) . .
C25 N3 Rb2 110.8(4) . .
C30 N4 C36 110.7(5) . .
C30 N4 C24 109.6(5) . .
C36 N4 C24 108.1(5) . .
C30 N4 Rb2 107.7(3) . .
C36 N4 Rb2 108.7(4) . .
C24 N4 Rb2 112.0(4) . .
C20 O7 C21 112.1(4) . .
C20 O7 Rb2 117.9(3) . .
C21 O7 Rb2 110.3(3) . .
C22 O8 C23 113.0(4) . .
C22 O8 Rb2 116.3(4) . .
C23 O8 Rb2 117.0(3) . .
C26 O9 C27 113.7(4) . .
C26 O9 Rb2 112.6(3) . .
C27 O9 Rb2 114.9(3) . .
C28 O10 C29 111.4(4) . .
C28 O10 Rb2 110.1(3) . .
C29 O10 Rb2 116.7(3) . .
C32 O11 C33 111.9(4) . .
C32 O11 Rb2 112.8(3) . .
C33 O11 Rb2 113.2(3) . .
C34 O12 C35 111.6(5) . .
C34 O12 Rb2 116.0(3) . .
C35 O12 Rb2 117.0(3) . .
N3 C19 C20 114.7(5) . .
N3 C19 Rb2 50.2(3) . .
C20 C19 Rb2 78.9(3) . .
N3 C19 H19A 108.6 . .
C20 C19 H19A 108.6 . .
Rb2 C19 H19A 157.3 . .
N3 C19 H19B 108.6 . .
C20 C19 H19B 108.6 . .
Rb2 C19 H19B 89.4 . .
H19A C19 H19B 107.6 . .
O7 C20 C19 110.5(5) . .
O7 C20 H20A 109.5 . .
C19 C20 H20A 109.5 . .
O7 C20 H20B 109.5 . .
C19 C20 H20B 109.5 . .
H20A C20 H20B 108.1 . .
O7 C21 C22 110.0(5) . .
O7 C21 Rb2 48.1(3) . .
C22 C21 Rb2 80.9(3) . .
O7 C21 H21A 109.7 . .
C22 C21 H21A 109.7 . .
Rb2 C21 H21A 85.5 . .
O7 C21 H21B 109.7 . .
C22 C21 H21B 109.7 . .
Rb2 C21 H21B 157.6 . .
H21A C21 H21B 108.2 . .
O8 C22 C21 110.9(5) . .
C21 C22 Rb2 75.7(3) . .
O8 C22 H22A 109.5 . .
C21 C22 H22A 109.5 . .
Rb2 C22 H22A 99.3 . .
O8 C22 H22B 109.5 . .
C21 C22 H22B 109.5 . .
Rb2 C22 H22B 147.8 . .
H22A C22 H22B 108.1 . .
O8 C23 C24 109.5(5) . .
C24 C23 Rb2 82.3(4) . .
O8 C23 H23A 109.8 . .
C24 C23 H23A 109.8 . .
Rb2 C23 H23A 152.0 . .
O8 C23 H23B 109.8 . .
C24 C23 H23B 109.8 . .
Rb2 C23 H23B 90.0 . .
H23A C23 H23B 108.2 . .
N4 C24 C23 113.4(5) . .
N4 C24 H24A 108.9 . .
C23 C24 H24A 108.9 . .
N4 C24 H24B 108.9 . .
C23 C24 H24B 108.9 . .
H24A C24 H24B 107.7 . .
N3 C25 C26 112.6(5) . .
N3 C25 H25A 109.1 . .
C26 C25 H25A 109.1 . .
N3 C25 H25B 109.1 . .
C26 C25 H25B 109.1 . .
H25A C25 H25B 107.8 . .
O9 C26 C25 110.7(5) . .
O9 C26 Rb2 46.4(2) . .
C25 C26 Rb2 84.3(3) . .
O9 C26 H26A 109.5 . .
C25 C26 H26A 109.5 . .
Rb2 C26 H26A 155.9 . .
O9 C26 H26B 109.5 . .
C25 C26 H26B 109.5 . .
Rb2 C26 H26B 84.4 . .
H26A C26 H26B 108.1 . .
O9 C27 C28 111.5(5) . .
C28 C27 Rb2 75.7(3) . .
O9 C27 H27A 109.3 . .
C28 C27 H27A 109.3 . .
Rb2 C27 H27A 98.4 . .
O9 C27 H27B 109.3 . .
C28 C27 H27B 109.3 . .
Rb2 C27 H27B 149.0 . .
H27A C27 H27B 108.0 . .
O10 C28 C27 109.9(5) . .
O10 C28 Rb2 48.2(3) . .
C27 C28 Rb2 81.3(3) . .
O10 C28 H28A 109.7 . .
C27 C28 H28A 109.7 . .
Rb2 C28 H28A 84.8 . .
O10 C28 H28B 109.7 . .
C27 C28 H28B 109.7 . .
Rb2 C28 H28B 157.8 . .
H28A C28 H28B 108.2 . .
O10 C29 C30 109.5(5) . .
O10 C29 H29A 109.8 . .
C30 C29 H29A 109.8 . .
O10 C29 H29B 109.8 . .
C30 C29 H29B 109.8 . .
H29A C29 H29B 108.2 . .
N4 C30 C29 114.8(5) . .
N4 C30 Rb2 50.2(3) . .
C29 C30 Rb2 80.4(4) . .
N4 C30 H30A 108.6 . .
C29 C30 H30A 108.6 . .
Rb2 C30 H30A 158.0 . .
N4 C30 H30B 108.6 . .
C29 C30 H30B 108.6 . .
Rb2 C30 H30B 87.6 . .
H30A C30 H30B 107.5 . .
N3 C31 C32 115.2(5) . .
N3 C31 Rb2 50.0(3) . .
C32 C31 Rb2 76.5(3) . .
N3 C31 H31A 108.5 . .
C32 C31 H31A 108.5 . .
Rb2 C31 H31A 154.7 . .
N3 C31 H31B 108.5 . .
C32 C31 H31B 108.5 . .
Rb2 C31 H31B 93.7 . .
H31A C31 H31B 107.5 . .
O11 C32 C31 110.0(5) . .
O11 C32 Rb2 46.6(3) . .
C31 C32 Rb2 80.1(3) . .
O11 C32 H32A 109.7 . .
C31 C32 H32A 109.7 . .
Rb2 C32 H32A 155.7 . .
O11 C32 H32B 109.7 . .
C31 C32 H32B 109.7 . .
Rb2 C32 H32B 88.1 . .
H32A C32 H32B 108.2 . .
O11 C33 C34 110.7(5) . .
O11 C33 Rb2 46.1(3) . .
C34 C33 Rb2 78.5(3) . .
O11 C33 H33A 109.5 . .
C34 C33 H33A 109.5 . .
Rb2 C33 H33A 91.3 . .
O11 C33 H33B 109.5 . .
C34 C33 H33B 109.5 . .
Rb2 C33 H33B 154.1 . .
H33A C33 H33B 108.1 . .
O12 C34 C33 109.8(5) . .
C33 C34 Rb2 78.4(3) . .
O12 C34 H34A 109.7 . .
C33 C34 H34A 109.7 . .
Rb2 C34 H34A 93.5 . .
O12 C34 H34B 109.7 . .
C33 C34 H34B 109.7 . .
Rb2 C34 H34B 151.6 . .
H34A C34 H34B 108.2 . .
O12 C35 C36 109.6(5) . .
C36 C35 Rb2 78.9(3) . .
O12 C35 H35A 109.7 . .
C36 C35 H35A 109.7 . .
Rb2 C35 H35A 151.1 . .
O12 C35 H35B 109.7 . .
C36 C35 H35B 109.7 . .
Rb2 C35 H35B 93.6 . .
H35A C35 H35B 108.2 . .
N4 C36 C35 113.9(5) . .
N4 C36 Rb2 49.4(3) . .
C35 C36 Rb2 77.7(4) . .
N4 C36 H36A 108.8 . .
C35 C36 H36A 108.8 . .
Rb2 C36 H36A 155.9 . .
N4 C36 H36B 108.8 . .
C35 C36 H36B 108.8 . .
Rb2 C36 H36B 91.2 . .
H36A C36 H36B 107.7 . .
C38 N5 H6C 109.5 . .
C38 N5 H6D 108.8 . .
H6C N5 H6D 109.5 . .
N6 C37 C38 117.1(6) . .
N6 C37 H37A 108.0 . .
C38 C37 H37A 108.0 . .
N6 C37 H37B 108.0 . .
C38 C37 H37B 108.0 . .
H37A C37 H37B 107.3 . .
N5 C38 C37 111.4(6) . .
N5 C38 H38A 109.3 . .
C37 C38 H38A 109.3 . .
N5 C38 H38B 109.3 . .
C37 C38 H38B 109.3 . .
H38A C38 H38B 108.0 . .
C37 N6 H5C 108.9 . .
C37 N6 H5D 108.9 . .
H5C N6 H5D 109.5 . .
C39 N7 H7C 109.2 . .
C39 N7 H7D 108.9 . .
H7C N7 H7D 109.5 . .
N7 C39 C39 114.1(8) . 2_556
N7 C39 H39A 108.7 . .
C39 C39 H39A 108.7 2_556 .
N7 C39 H39B 108.7 . .
C39 C39 H39B 108.7 2_556 .
H39A C39 H39B 107.6 . .

loop_
_geom_bond_atom_site_label_1
_geom_bond_atom_site_label_2
_geom_bond_distance
_geom_bond_site_symmetry_2
Ge1 Ge5 2.5734(12) .
Ge1 Ge4 2.5843(12) .
Ge1 Ge3 2.5868(12) .
Ge1 Ge2 2.5882(11) .
Ge2 Ge6 2.5459(11) .
Ge2 Ge7 2.5591(11) .
Ge2 Ge3 2.7602(12) .
Ge2 Ge5 2.7920(11) .
Ge3 Ge7 2.5348(10) .
Ge3 Ge8 2.5641(11) .
Ge3 Ge4 2.7971(11) .
Ge4 Ge8 2.5505(11) .
Ge4 Ge9 2.5655(11) .
Ge4 Ge5 2.7986(12) .
Ge5 Ge9 2.5425(11) .
Ge5 Ge6 2.5515(11) .
Ge6 Ge10 2.5668(12) .
Ge6 Ge7 2.8089(11) .
Ge6 Ge9 2.8223(12) .
Ge7 Ge10 2.5869(10) .
Ge7 Ge8 2.7804(12) .
Ge8 Ge10 2.6114(11) .
Ge8 Ge9 2.7981(11) .
Ge9 Ge10 2.5899(11) .
Rb1 O6 2.840(4) .
Rb1 O3 2.847(4) .
Rb1 O2 2.854(4) .
Rb1 O4 2.886(4) .
Rb1 O1 2.888(4) .
Rb1 O5 2.920(4) .
Rb1 N2 2.988(5) .
Rb1 N1 3.011(5) .
Rb1 C15 3.651(6) .
Rb1 C10 3.654(6) .
Rb1 C8 3.674(7) .
Rb1 C16 3.687(6) .
N1 C1 1.463(8) .
N1 C7 1.464(8) .
N1 C13 1.471(8) .
N2 C18 1.460(8) .
N2 C6 1.474(8) .
N2 C12 1.497(8) .
O1 C3 1.439(7) .
O1 C2 1.449(7) .
O2 C5 1.412(7) .
O2 C4 1.429(7) .
O3 C9 1.426(7) .
O3 C8 1.435(8) .
O4 C10 1.416(7) .
O4 C11 1.417(7) .
O5 C15 1.413(7) .
O5 C14 1.426(7) .
O6 C16 1.413(7) .
O6 C17 1.427(7) .
C1 C2 1.495(9) .
C1 H1A 0.9900 .
C1 H1B 0.9900 .
C2 H2A 0.9900 .
C2 H2B 0.9900 .
C3 C4 1.484(8) .
C3 H3A 0.9900 .
C3 H3B 0.9900 .
C4 H4A 0.9900 .
C4 H4B 0.9900 .
C5 C6 1.522(9) .
C5 H5A 0.9900 .
C5 H5B 0.9900 .
C6 H6A 0.9900 .
C6 H6B 0.9900 .
C7 C8 1.496(9) .
C7 H7A 0.9900 .
C7 H7B 0.9900 .
C8 H8A 0.9900 .
C8 H8B 0.9900 .
C9 C10 1.493(9) .
C9 H9A 0.9900 .
C9 H9B 0.9900 .
C10 H10A 0.9900 .
C10 H10B 0.9900 .
C11 C12 1.508(9) .
C11 H11A 0.9900 .
C11 H11B 0.9900 .
C12 H12A 0.9900 .
C12 H12B 0.9900 .
C13 C14 1.503(9) .
C13 H13A 0.9900 .
C13 H13B 0.9900 .
C14 H14A 0.9900 .
C14 H14B 0.9900 .
C15 C16 1.502(9) .
C15 H15A 0.9900 .
C15 H15B 0.9900 .
C16 H16A 0.9900 .
C16 H16B 0.9900 .
C17 C18 1.494(9) .
C17 H17A 0.9900 .
C17 H17B 0.9900 .
C18 H18A 0.9900 .
C18 H18B 0.9900 .
Rb2 O8 2.827(4) .
Rb2 O12 2.861(4) .
Rb2 O9 2.866(4) .
Rb2 O7 2.871(4) .
Rb2 O10 2.882(4) .
Rb2 O11 2.909(4) .
Rb2 N4 3.003(5) .
Rb2 N3 3.017(5) .
Rb2 C21 3.620(6) .
Rb2 C28 3.632(6) .
Rb2 C26 3.654(6) .
Rb2 C22 3.688(6) .
N3 C31 1.467(8) .
N3 C19 1.474(7) .
N3 C25 1.490(7) .
N4 C30 1.469(7) .
N4 C36 1.473(7) .
N4 C24 1.482(8) .
O7 C20 1.423(7) .
O7 C21 1.424(7) .
O8 C22 1.426(7) .
O8 C23 1.448(7) .
O9 C26 1.419(7) .
O9 C27 1.435(7) .
O10 C28 1.430(6) .
O10 C29 1.459(7) .
O11 C32 1.414(7) .
O11 C33 1.429(7) .
O12 C34 1.422(7) .
O12 C35 1.424(7) .
C19 C20 1.509(9) .
C19 H19A 0.9900 .
C19 H19B 0.9900 .
C20 H20A 0.9900 .
C20 H20B 0.9900 .
C21 C22 1.484(8) .
C21 H21A 0.9900 .
C21 H21B 0.9900 .
C22 H22A 0.9900 .
C22 H22B 0.9900 .
C23 C24 1.491(8) .
C23 H23A 0.9900 .
C23 H23B 0.9900 .
C24 H24A 0.9900 .
C24 H24B 0.9900 .
C25 C26 1.497(8) .
C25 H25A 0.9900 .
C25 H25B 0.9900 .
C26 H26A 0.9900 .
C26 H26B 0.9900 .
C27 C28 1.466(9) .
C27 H27A 0.9900 .
C27 H27B 0.9900 .
C28 H28A 0.9900 .
C28 H28B 0.9900 .
C29 C30 1.488(8) .
C29 H29A 0.9900 .
C29 H29B 0.9900 .
C30 H30A 0.9900 .
C30 H30B 0.9900 .
C31 C32 1.509(8) .
C31 H31A 0.9900 .
C31 H31B 0.9900 .
C32 H32A 0.9900 .
C32 H32B 0.9900 .
C33 C34 1.484(8) .
C33 H33A 0.9900 .
C33 H33B 0.9900 .
C34 H34A 0.9900 .
C34 H34B 0.9900 .
C35 C36 1.517(9) .
C35 H35A 0.9900 .
C35 H35B 0.9900 .
C36 H36A 0.9900 .
C36 H36B 0.9900 .
N5 C38 1.474(8) .
N5 H6C 0.9600 .
N5 H6D 0.9600 .
C37 N6 1.443(9) .
C37 C38 1.486(9) .
C37 H37A 0.9900 .
C37 H37B 0.9900 .
C38 H38A 0.9900 .
C38 H38B 0.9900 .
N6 H5C 0.9600 .
N6 H5D 0.9600 .
N7 C39 1.452(9) .
N7 H7C 0.9600 .
N7 H7D 0.9600 .
C39 C39 1.528(13) 2_556
C39 H39A 0.9900 .
C39 H39B 0.9900 .
